data_7128816
loop_
_publ_author_name
'Morris, Louis J.'
'Carpentier, Ambre'
'Maron, Laurent'
'Okuda, Jun'

_publ_section_title
;
 Reductive elimination of [AlH<sub>2</sub>]<sup>+</sup> from a cationic
 Ga-Al dihydride.
;
_journal_issue 74
_journal_name_full 'Chemical communications (Cambridge, England)'
_journal_page_first 9454
_journal_page_last 9457
_journal_paper_doi 10.1039/d1cc03706d
_journal_volume 57
_journal_year 2021
_chemical_formula_moiety 'C35 H59 Al2 N4, C32 H36 B'
_chemical_formula_sum 'C67 H95 Al2 B N4'
_chemical_formula_weight 1021.23
_chemical_properties_physical Air-sensitive,Moisture-sensitive
_space_group_crystal_system monoclinic
_space_group_IT_number 14
_space_group_name_Hall '-P 2ybc'
_space_group_name_H-M_alt 'P 1 21/c 1'
_atom_sites_solution_hydrogens mixed
_atom_sites_solution_primary dual
_audit_creation_date 2021-07-08
_audit_creation_method
;
Olex2 1.3
(compiled 2020.11.12 svn.r5f609507 for OlexSys, GUI svn.r6272)
;
_audit_update_record
;
2021-07-09 deposited with the CCDC.	2021-08-13 downloaded from the CCDC.
;
_cell_angle_alpha 90
_cell_angle_beta 98.52(3)
_cell_angle_gamma 90
_cell_formula_units_Z 4
_cell_length_a 16.022(3)
_cell_length_b 20.090(4)
_cell_length_c 19.443(4)
_cell_measurement_reflns_used 89120
_cell_measurement_temperature 100
_cell_measurement_theta_max 72.52
_cell_measurement_theta_min 2.79
_cell_volume 6189(2)
_computing_molecular_graphics 'Olex2 1.3 (Dolomanov et al., 2009)'
_computing_publication_material 'Olex2 1.3 (Dolomanov et al., 2009)'
_computing_structure_refinement 'SHELXL 2014/7 (Sheldrick, 2015)'
_computing_structure_solution 'SHELXS-97 (Sheldrick, 1990)'
_diffrn_ambient_temperature 100
_diffrn_measured_fraction_theta_full 0.997
_diffrn_measured_fraction_theta_max 0.990
_diffrn_measurement_device_type 'STOE STADIVARI'
_diffrn_measurement_method '\w scans'
_diffrn_radiation_type CuK\a
_diffrn_radiation_wavelength 1.54178
_diffrn_reflns_av_R_equivalents 0.0248
_diffrn_reflns_av_unetI/netI 0.0157
_diffrn_reflns_Laue_measured_fraction_full 0.997
_diffrn_reflns_Laue_measured_fraction_max 0.990
_diffrn_reflns_limit_h_max 19
_diffrn_reflns_limit_h_min -11
_diffrn_reflns_limit_k_max 20
_diffrn_reflns_limit_k_min -24
_diffrn_reflns_limit_l_max 23
_diffrn_reflns_limit_l_min -22
_diffrn_reflns_number 78881
_diffrn_reflns_point_group_measured_fraction_full 0.997
_diffrn_reflns_point_group_measured_fraction_max 0.990
_diffrn_reflns_theta_full 67.679
_diffrn_reflns_theta_max 72.092
_diffrn_reflns_theta_min 2.789
_exptl_absorpt_coefficient_mu 0.728
_exptl_absorpt_correction_T_max 0.6944
_exptl_absorpt_correction_T_min 0.2917
_exptl_absorpt_correction_type multi-scan
_exptl_absorpt_process_details
;
STOE X-Red32, absorption correction by Gaussian integration, analogous to
P. Coppens in: F. R. Ahmed (Editor), "Crystallographic Computing", Munksgaard,
Copenhagen (1970), 255 - 270. Afterwards scaling of reflection intensities was
performed within STOE LANA. J. Koziskova, F. Hahn, J. Richter, J. Kozisek, Acta
Chimica Slovaca, vol. 9, no. 2, 2016, pp. 136 - 140.
Finally a spherical absorption correction was done within STOE LANA.
;
_exptl_crystal_colour colourless
_exptl_crystal_colour_primary colourless
_exptl_crystal_density_diffrn 1.096
_exptl_crystal_density_method 'not measured'
_exptl_crystal_description block
_exptl_crystal_F_000 2224
_exptl_crystal_recrystallization_method 'Re-crystallisation from solvent: Toluene'
_exptl_crystal_size_max 0.38
_exptl_crystal_size_mid 0.38
_exptl_crystal_size_min 0.29
_refine_diff_density_max 0.250
_refine_diff_density_min -0.234
_refine_diff_density_rms 0.036
_refine_ls_extinction_coef 0.00029(4)
_refine_ls_extinction_expression Fc^*^=kFc[1+0.001xFc^2^\l^3^/sin(2\q)]^-1/4^
_refine_ls_extinction_method 'SHELXL-2014/7 (Sheldrick 2014'
_refine_ls_goodness_of_fit_ref 1.013
_refine_ls_hydrogen_treatment mixed
_refine_ls_matrix_type full
_refine_ls_number_parameters 698
_refine_ls_number_reflns 12065
_refine_ls_number_restraints 0
_refine_ls_restrained_S_all 1.013
_refine_ls_R_factor_all 0.0433
_refine_ls_R_factor_gt 0.0364
_refine_ls_shift/su_max 0.004
_refine_ls_shift/su_mean 0.000
_refine_ls_structure_factor_coef Fsqd
_refine_ls_weighting_details 'w=1/[\s^2^(Fo^2^)+(0.0502P)^2^+2.1845P] where P=(Fo^2^+2Fc^2^)/3'
_refine_ls_weighting_scheme calc
_refine_ls_wR_factor_gt 0.0936
_refine_ls_wR_factor_ref 0.0976
_reflns_Friedel_coverage 0.000
_reflns_number_gt 10509
_reflns_number_total 12065
_reflns_threshold_expression 'I > 2\s(I)'
_cod_data_source_file d1cc03706d2.cif
_cod_data_source_block 3Al
_cod_depositor_comments 'Adding full bibliography for 7128813--7128817.cif.'
_cod_database_code 7128816
_shelx_shelxl_version_number 2014/7
_shelx_space_group_comment
;
The symmetry employed for this shelxl refinement is uniquely defined
by the following loop, which should always be used as a source of
symmetry information in preference to the above space-group names.
They are only intended as comments.
;
_shelx_estimated_absorpt_t_max 0.817
_shelx_estimated_absorpt_t_min 0.770
_olex2_refinement_description
;
1. Fixed Uiso
 At 1.2 times of:
  All C(H) groups, All C(H,H) groups
 At 1.5 times of:
  All C(H,H,H) groups
2.a Ternary CH refined with riding coordinates:
 C12(H12), C15(H15), C24(H24), C27(H27)
2.b Secondary CH2 refined with riding coordinates:
 C32(H32A,H32B), C33(H33A,H33B)
2.c Aromatic/amide H refined with riding coordinates:
 C3(H3), C8(H8), C9(H9), C10(H10), C20(H20), C21(H21), C22(H22), C37(H37),
 C39(H39), C41(H41), C45(H45), C47(H47), C49(H49), C53(H53), C55(H55), C57(H57),
  C61(H61), C63(H63), C65(H65)
2.d Idealised Me refined as rotating group:
 C1(H1A,H1B,H1C), C5(H5A,H5B,H5C), C13(H13A,H13B,H13C), C14(H14A,H14B,H14C),
 C16(H16A,H16B,H16C), C17(H17A,H17B,H17C), C25(H25A,H25B,H25C), C26(H26A,H26B,
 H26C), C28(H28A,H28B,H28C), C29(H29A,H29B,H29C), C30(H30A,H30B,H30C), C31(H31A,
 H31B,H31C), C34(H34A,H34B,H34C), C35(H35A,H35B,H35C), C42(H42A,H42B,H42C),
 C43(H43A,H43B,H43C), C50(H50A,H50B,H50C), C51(H51A,H51B,H51C), C58(H58A,H58B,
 H58C), C59(H59A,H59B,H59C), C66(H66A,H66B,H66C), C67(H67A,H67B,H67C)
;
_olex2_submission_special_instructions 'No special instructions were received'

loop_
_space_group_symop_operation_xyz
'x, y, z'
'-x, y+1/2, -z+1/2'
'-x, -y, -z'
'x, -y-1/2, z-1/2'

loop_
_atom_site_label
_atom_site_type_symbol
_atom_site_fract_x
_atom_site_fract_y
_atom_site_fract_z
_atom_site_U_iso_or_equiv
_atom_site_adp_type
_atom_site_occupancy
_atom_site_site_symmetry_order
_atom_site_calc_flag
_atom_site_refinement_flags_posn
_atom_site_refinement_flags_adp
_atom_site_refinement_flags_occupancy
_atom_site_disorder_assembly
_atom_site_disorder_group
Al1 Al 0.17523(2) 0.69605(2) 0.77542(2) 0.02117(9) Uani 1 1 d . . . . .
H H 0.1854(10) 0.7086(8) 0.6976(8) 0.037(4) Uiso 1 1 d . . . . .
Al2 Al 0.31877(2) 0.67114(2) 0.85374(2) 0.02412(9) Uani 1 1 d . . . . .
HA H 0.3352(10) 0.6575(8) 0.9300(8) 0.035(4) Uiso 1 1 d . . . . .
N1 N 0.08985(6) 0.62994(5) 0.77800(5) 0.0210(2) Uani 1 1 d . . . . .
N2 N 0.11156(6) 0.76728(5) 0.80650(5) 0.0218(2) Uani 1 1 d . . . . .
N3 N 0.38823(7) 0.59814(6) 0.81776(6) 0.0303(2) Uani 1 1 d . . . . .
N4 N 0.41652(7) 0.73516(6) 0.84371(6) 0.0292(2) Uani 1 1 d . . . . .
C1 C -0.05934(8) 0.59436(6) 0.74618(7) 0.0272(3) Uani 1 1 d . . . . .
H1A H -0.0862 0.6025 0.6983 0.041 Uiso 1 1 calc R U . . .
H1B H -0.1019 0.5969 0.7775 0.041 Uiso 1 1 calc R U . . .
H1C H -0.0336 0.5500 0.7493 0.041 Uiso 1 1 calc R U . . .
C2 C 0.00776(8) 0.64601(6) 0.76676(6) 0.0227(2) Uani 1 1 d . . . . .
C3 C -0.02062(8) 0.71102(6) 0.77354(7) 0.0254(3) Uani 1 1 d . . . . .
H3 H -0.0795 0.7180 0.7609 0.031 Uiso 1 1 calc R U . . .
C4 C 0.02690(8) 0.76697(6) 0.79655(7) 0.0242(3) Uani 1 1 d . . . . .
C5 C -0.02143(8) 0.82893(7) 0.80974(8) 0.0311(3) Uani 1 1 d . . . . .
H5A H 0.0070 0.8513 0.8515 0.047 Uiso 1 1 calc R U . . .
H5B H -0.0789 0.8168 0.8165 0.047 Uiso 1 1 calc R U . . .
H5C H -0.0238 0.8589 0.7698 0.047 Uiso 1 1 calc R U . . .
C6 C 0.11664(7) 0.56134(6) 0.78121(6) 0.0215(2) Uani 1 1 d . . . . .
C7 C 0.12471(8) 0.52632(6) 0.71994(6) 0.0231(2) Uani 1 1 d . . . . .
C8 C 0.15980(8) 0.46253(6) 0.72644(7) 0.0258(3) Uani 1 1 d . . . . .
H8 H 0.1672 0.4385 0.6857 0.031 Uiso 1 1 calc R U . . .
C9 C 0.18404(8) 0.43374(6) 0.79083(7) 0.0281(3) Uani 1 1 d . . . . .
H9 H 0.2082 0.3905 0.7941 0.034 Uiso 1 1 calc R U . . .
C10 C 0.17302(8) 0.46818(6) 0.85067(7) 0.0273(3) Uani 1 1 d . . . . .
H10 H 0.1882 0.4475 0.8947 0.033 Uiso 1 1 calc R U . . .
C11 C 0.14017(8) 0.53254(6) 0.84750(6) 0.0235(3) Uani 1 1 d . . . . .
C12 C 0.09581(9) 0.55490(7) 0.64795(6) 0.0274(3) Uani 1 1 d . . . . .
H12 H 0.0692 0.5992 0.6538 0.033 Uiso 1 1 calc R U . . .
C13 C 0.02907(9) 0.51008(7) 0.60629(7) 0.0339(3) Uani 1 1 d . . . . .
H13A H 0.0096 0.5305 0.5610 0.051 Uiso 1 1 calc R U . . .
H13B H -0.0188 0.5048 0.6318 0.051 Uiso 1 1 calc R U . . .
H13C H 0.0538 0.4664 0.5995 0.051 Uiso 1 1 calc R U . . .
C14 C 0.17058(10) 0.56588(7) 0.60847(7) 0.0326(3) Uani 1 1 d . . . . .
H14A H 0.2030 0.5245 0.6084 0.049 Uiso 1 1 calc R U . . .
H14B H 0.2069 0.6011 0.6313 0.049 Uiso 1 1 calc R U . . .
H14C H 0.1496 0.5790 0.5605 0.049 Uiso 1 1 calc R U . . .
C15 C 0.12917(9) 0.57113(7) 0.91313(6) 0.0273(3) Uani 1 1 d . . . . .
H15 H 0.1421 0.6189 0.9047 0.033 Uiso 1 1 calc R U . . .
C16 C 0.03815(9) 0.56788(8) 0.92812(7) 0.0358(3) Uani 1 1 d . . . . .
H16A H 0.0232 0.5215 0.9361 0.054 Uiso 1 1 calc R U . . .
H16B H 0.0001 0.5857 0.8883 0.054 Uiso 1 1 calc R U . . .
H16C H 0.0329 0.5944 0.9696 0.054 Uiso 1 1 calc R U . . .
C17 C 0.18915(10) 0.54846(8) 0.97733(7) 0.0378(3) Uani 1 1 d . . . . .
H17A H 0.1859 0.5796 1.0156 0.057 Uiso 1 1 calc R U . . .
H17B H 0.2470 0.5474 0.9666 0.057 Uiso 1 1 calc R U . . .
H17C H 0.1730 0.5038 0.9909 0.057 Uiso 1 1 calc R U . . .
C18 C 0.15490(7) 0.82804(6) 0.83005(7) 0.0228(2) Uani 1 1 d . . . . .
C19 C 0.18904(8) 0.83391(6) 0.90078(7) 0.0251(3) Uani 1 1 d . . . . .
C20 C 0.22965(9) 0.89339(7) 0.92238(7) 0.0301(3) Uani 1 1 d . . . . .
H20 H 0.2523 0.8990 0.9700 0.036 Uiso 1 1 calc R U . . .
C21 C 0.23766(9) 0.94453(7) 0.87596(7) 0.0325(3) Uani 1 1 d . . . . .
H21 H 0.2654 0.9846 0.8919 0.039 Uiso 1 1 calc R U . . .
C22 C 0.20527(8) 0.93720(7) 0.80646(7) 0.0290(3) Uani 1 1 d . . . . .
H22 H 0.2115 0.9723 0.7749 0.035 Uiso 1 1 calc R U . . .
C23 C 0.16355(8) 0.87888(6) 0.78183(7) 0.0243(3) Uani 1 1 d . . . . .
C24 C 0.18078(9) 0.77759(7) 0.95176(7) 0.0289(3) Uani 1 1 d . . . . .
H24 H 0.1857 0.7349 0.9262 0.035 Uiso 1 1 calc R U . . .
C25 C 0.09442(10) 0.77706(9) 0.97660(8) 0.0403(4) Uani 1 1 d . . . . .
H25A H 0.0922 0.7405 1.0096 0.060 Uiso 1 1 calc R U . . .
H25B H 0.0501 0.7710 0.9366 0.060 Uiso 1 1 calc R U . . .
H25C H 0.0857 0.8194 0.9995 0.060 Uiso 1 1 calc R U . . .
C26 C 0.25011(9) 0.77711(7) 1.01486(7) 0.0338(3) Uani 1 1 d . . . . .
H26A H 0.2442 0.8164 1.0436 0.051 Uiso 1 1 calc R U . . .
H26B H 0.3055 0.7779 0.9991 0.051 Uiso 1 1 calc R U . . .
H26C H 0.2451 0.7367 1.0423 0.051 Uiso 1 1 calc R U . . .
C27 C 0.13204(8) 0.87096(6) 0.70462(7) 0.0267(3) Uani 1 1 d . . . . .
H27 H 0.0974 0.8294 0.6983 0.032 Uiso 1 1 calc R U . . .
C28 C 0.07641(10) 0.92887(7) 0.67395(8) 0.0358(3) Uani 1 1 d . . . . .
H28A H 0.1101 0.9697 0.6763 0.054 Uiso 1 1 calc R U . . .
H28B H 0.0296 0.9348 0.7006 0.054 Uiso 1 1 calc R U . . .
H28C H 0.0540 0.9191 0.6253 0.054 Uiso 1 1 calc R U . . .
C29 C 0.20623(9) 0.86266(7) 0.66409(7) 0.0326(3) Uani 1 1 d . . . . .
H29A H 0.1848 0.8551 0.6148 0.049 Uiso 1 1 calc R U . . .
H29B H 0.2405 0.8245 0.6825 0.049 Uiso 1 1 calc R U . . .
H29C H 0.2409 0.9030 0.6689 0.049 Uiso 1 1 calc R U . . .
C30 C 0.38533(10) 0.53443(8) 0.85638(9) 0.0417(4) Uani 1 1 d . . . . .
H30A H 0.4016 0.5425 0.9063 0.062 Uiso 1 1 calc R U . . .
H30B H 0.4245 0.5025 0.8404 0.062 Uiso 1 1 calc R U . . .
H30C H 0.3279 0.5163 0.8479 0.062 Uiso 1 1 calc R U . . .
C31 C 0.36084(10) 0.58463(9) 0.74279(8) 0.0457(4) Uani 1 1 d . . . . .
H31A H 0.3038 0.5657 0.7362 0.069 Uiso 1 1 calc R U . . .
H31B H 0.3999 0.5530 0.7261 0.069 Uiso 1 1 calc R U . . .
H31C H 0.3607 0.6263 0.7165 0.069 Uiso 1 1 calc R U . . .
C32 C 0.47642(8) 0.62451(7) 0.83094(8) 0.0339(3) Uani 1 1 d . . . . .
H32A H 0.5132 0.5976 0.8051 0.041 Uiso 1 1 calc R U . . .
H32B H 0.4986 0.6213 0.8811 0.041 Uiso 1 1 calc R U . . .
C33 C 0.47735(9) 0.69582(8) 0.80797(8) 0.0370(3) Uani 1 1 d . . . . .
H33A H 0.4609 0.6986 0.7569 0.044 Uiso 1 1 calc R U . . .
H33B H 0.5349 0.7144 0.8199 0.044 Uiso 1 1 calc R U . . .
C34 C 0.45997(10) 0.75675(8) 0.91331(8) 0.0376(3) Uani 1 1 d . . . . .
H34A H 0.4206 0.7822 0.9371 0.056 Uiso 1 1 calc R U . . .
H34B H 0.5085 0.7847 0.9075 0.056 Uiso 1 1 calc R U . . .
H34C H 0.4793 0.7175 0.9411 0.056 Uiso 1 1 calc R U . . .
C35 C 0.38976(10) 0.79518(8) 0.80183(10) 0.0470(4) Uani 1 1 d . . . . .
H35A H 0.3608 0.7817 0.7560 0.070 Uiso 1 1 calc R U . . .
H35B H 0.4395 0.8219 0.7962 0.070 Uiso 1 1 calc R U . . .
H35C H 0.3513 0.8217 0.8256 0.070 Uiso 1 1 calc R U . . .
C36 C 0.25670(8) 0.29890(6) 0.37632(6) 0.0223(2) Uani 1 1 d . . . . .
C37 C 0.25276(8) 0.35498(6) 0.41867(6) 0.0237(2) Uani 1 1 d . . . . .
H37 H 0.2994 0.3847 0.4250 0.028 Uiso 1 1 calc R U . . .
C38 C 0.18339(8) 0.36919(7) 0.45193(6) 0.0257(3) Uani 1 1 d . . . . .
C39 C 0.11506(8) 0.32579(7) 0.44330(7) 0.0275(3) Uani 1 1 d . . . . .
H39 H 0.0676 0.3348 0.4658 0.033 Uiso 1 1 calc R U . . .
C40 C 0.11557(8) 0.26920(7) 0.40196(7) 0.0269(3) Uani 1 1 d . . . . .
C41 C 0.18543(8) 0.25751(7) 0.36859(7) 0.0251(3) Uani 1 1 d . . . . .
H41 H 0.1847 0.2197 0.3392 0.030 Uiso 1 1 calc R U . . .
C42 C 0.18381(9) 0.42901(7) 0.49857(7) 0.0325(3) Uani 1 1 d . . . . .
H42A H 0.2406 0.4483 0.5066 0.049 Uiso 1 1 calc R U . . .
H42B H 0.1673 0.4155 0.5431 0.049 Uiso 1 1 calc R U . . .
H42C H 0.1438 0.4622 0.4763 0.049 Uiso 1 1 calc R U . . .
C43 C 0.04347(9) 0.22046(8) 0.39513(8) 0.0355(3) Uani 1 1 d . . . . .
H43A H 0.0407 0.1998 0.4404 0.053 Uiso 1 1 calc R U . . .
H43B H 0.0523 0.1860 0.3613 0.053 Uiso 1 1 calc R U . . .
H43C H -0.0095 0.2439 0.3793 0.053 Uiso 1 1 calc R U . . .
C44 C 0.31431(7) 0.25158(6) 0.26260(6) 0.0232(2) Uani 1 1 d . . . . .
C45 C 0.25564(8) 0.28720(6) 0.21539(7) 0.0253(3) Uani 1 1 d . . . . .
H45 H 0.2292 0.3250 0.2321 0.030 Uiso 1 1 calc R U . . .
C46 C 0.23411(8) 0.27024(7) 0.14560(7) 0.0288(3) Uani 1 1 d . . . . .
C47 C 0.27161(9) 0.21423(7) 0.12054(7) 0.0308(3) Uani 1 1 d . . . . .
H47 H 0.2588 0.2025 0.0728 0.037 Uiso 1 1 calc R U . . .
C48 C 0.32754(8) 0.17567(7) 0.16528(7) 0.0295(3) Uani 1 1 d . . . . .
C49 C 0.34781(8) 0.19469(6) 0.23469(7) 0.0254(3) Uani 1 1 d . . . . .
H49 H 0.3862 0.1678 0.2647 0.031 Uiso 1 1 calc R U . . .
C50 C 0.17072(10) 0.31086(8) 0.09745(7) 0.0370(3) Uani 1 1 d . . . . .
H50A H 0.1134 0.2980 0.1040 0.055 Uiso 1 1 calc R U . . .
H50B H 0.1784 0.3026 0.0491 0.055 Uiso 1 1 calc R U . . .
H50C H 0.1793 0.3583 0.1081 0.055 Uiso 1 1 calc R U . . .
C51 C 0.36554(10) 0.11318(8) 0.13937(9) 0.0396(4) Uani 1 1 d . . . . .
H51A H 0.3287 0.0752 0.1446 0.059 Uiso 1 1 calc R U . . .
H51B H 0.4212 0.1053 0.1665 0.059 Uiso 1 1 calc R U . . .
H51C H 0.3713 0.1186 0.0902 0.059 Uiso 1 1 calc R U . . .
C52 C 0.39028(8) 0.21724(6) 0.39130(7) 0.0239(3) Uani 1 1 d . . . . .
C53 C 0.35379(8) 0.18106(7) 0.44082(7) 0.0263(3) Uani 1 1 d . . . . .
H53 H 0.2996 0.1941 0.4501 0.032 Uiso 1 1 calc R U . . .
C54 C 0.39314(9) 0.12675(7) 0.47730(7) 0.0294(3) Uani 1 1 d . . . . .
C55 C 0.47229(9) 0.10738(7) 0.46406(7) 0.0291(3) Uani 1 1 d . . . . .
H55 H 0.4990 0.0698 0.4874 0.035 Uiso 1 1 calc R U . . .
C56 C 0.51324(8) 0.14264(7) 0.41669(7) 0.0273(3) Uani 1 1 d . . . . .
C57 C 0.47198(8) 0.19646(6) 0.38207(7) 0.0255(3) Uani 1 1 d . . . . .
H57 H 0.5003 0.2206 0.3504 0.031 Uiso 1 1 calc R U . . .
C58 C 0.34955(10) 0.09109(8) 0.53060(9) 0.0413(4) Uani 1 1 d . . . . .
H58A H 0.3493 0.1198 0.5713 0.062 Uiso 1 1 calc R U . . .
H58B H 0.3798 0.0497 0.5447 0.062 Uiso 1 1 calc R U . . .
H58C H 0.2913 0.0807 0.5103 0.062 Uiso 1 1 calc R U . . .
C59 C 0.60045(9) 0.12278(8) 0.40418(7) 0.0345(3) Uani 1 1 d . . . . .
H59A H 0.6120 0.1424 0.3604 0.052 Uiso 1 1 calc R U . . .
H59B H 0.6039 0.0742 0.4014 0.052 Uiso 1 1 calc R U . . .
H59C H 0.6421 0.1389 0.4426 0.052 Uiso 1 1 calc R U . . .
C60 C 0.40173(8) 0.34441(6) 0.34625(7) 0.0236(3) Uani 1 1 d . . . . .
C61 C 0.46364(8) 0.35796(7) 0.40328(7) 0.0286(3) Uani 1 1 d . . . . .
H61 H 0.4783 0.3238 0.4367 0.034 Uiso 1 1 calc R U . . .
C62 C 0.50498(9) 0.41921(7) 0.41347(8) 0.0335(3) Uani 1 1 d . . . . .
C63 C 0.48413(9) 0.46931(7) 0.36481(8) 0.0325(3) Uani 1 1 d . . . . .
H63 H 0.5108 0.5115 0.3717 0.039 Uiso 1 1 calc R U . . .
C64 C 0.42474(8) 0.45846(7) 0.30624(7) 0.0277(3) Uani 1 1 d . . . . .
C65 C 0.38538(8) 0.39655(6) 0.29776(7) 0.0254(3) Uani 1 1 d . . . . .
H65 H 0.3455 0.3891 0.2572 0.031 Uiso 1 1 calc R U . . .
C66 C 0.57116(12) 0.43066(9) 0.47618(11) 0.0545(5) Uani 1 1 d . . . . .
H66A H 0.5439 0.4335 0.5180 0.082 Uiso 1 1 calc R U . . .
H66B H 0.6012 0.4723 0.4703 0.082 Uiso 1 1 calc R U . . .
H66C H 0.6113 0.3936 0.4809 0.082 Uiso 1 1 calc R U . . .
C67 C 0.40431(10) 0.51290(7) 0.25288(8) 0.0350(3) Uani 1 1 d . . . . .
H67A H 0.3746 0.5491 0.2729 0.052 Uiso 1 1 calc R U . . .
H67B H 0.3683 0.4949 0.2119 0.052 Uiso 1 1 calc R U . . .
H67C H 0.4567 0.5300 0.2392 0.052 Uiso 1 1 calc R U . . .
B1 B 0.34167(9) 0.27735(7) 0.34342(7) 0.0228(3) Uani 1 1 d . . . . .

loop_
_atom_site_aniso_label
_atom_site_aniso_U_11
_atom_site_aniso_U_22
_atom_site_aniso_U_33
_atom_site_aniso_U_23
_atom_site_aniso_U_13
_atom_site_aniso_U_12
Al1 0.01963(17) 0.02005(18) 0.02418(18) -0.00161(13) 0.00438(13) 0.00054(13)
Al2 0.01974(18) 0.02580(19) 0.02695(19) -0.00089(14) 0.00393(14) 0.00127(14)
N1 0.0212(5) 0.0200(5) 0.0216(5) -0.0011(4) 0.0027(4) 0.0008(4)
N2 0.0203(5) 0.0199(5) 0.0253(5) -0.0018(4) 0.0038(4) -0.0002(4)
N3 0.0217(5) 0.0331(6) 0.0359(6) -0.0056(5) 0.0034(4) 0.0021(5)
N4 0.0239(5) 0.0298(6) 0.0336(6) 0.0040(5) 0.0037(4) 0.0005(4)
C1 0.0234(6) 0.0247(6) 0.0328(7) -0.0004(5) 0.0022(5) -0.0018(5)
C2 0.0218(6) 0.0243(6) 0.0218(6) 0.0005(5) 0.0028(5) -0.0009(5)
C3 0.0182(6) 0.0251(6) 0.0324(7) 0.0006(5) 0.0017(5) 0.0019(5)
C4 0.0226(6) 0.0228(6) 0.0275(6) 0.0005(5) 0.0049(5) 0.0020(5)
C5 0.0232(6) 0.0249(7) 0.0459(8) -0.0027(6) 0.0074(6) 0.0026(5)
C6 0.0197(6) 0.0197(6) 0.0249(6) -0.0006(5) 0.0026(5) -0.0011(4)
C7 0.0229(6) 0.0221(6) 0.0244(6) -0.0014(5) 0.0040(5) -0.0023(5)
C8 0.0264(6) 0.0225(6) 0.0293(6) -0.0041(5) 0.0064(5) -0.0017(5)
C9 0.0275(6) 0.0196(6) 0.0368(7) 0.0013(5) 0.0037(5) 0.0005(5)
C10 0.0280(6) 0.0245(6) 0.0282(6) 0.0049(5) 0.0006(5) -0.0014(5)
C11 0.0223(6) 0.0237(6) 0.0243(6) 0.0003(5) 0.0024(5) -0.0028(5)
C12 0.0345(7) 0.0249(6) 0.0226(6) -0.0022(5) 0.0033(5) 0.0020(5)
C13 0.0359(8) 0.0375(8) 0.0270(7) -0.0054(6) 0.0002(6) -0.0005(6)
C14 0.0443(8) 0.0299(7) 0.0243(6) -0.0015(5) 0.0077(6) -0.0058(6)
C15 0.0326(7) 0.0263(6) 0.0229(6) 0.0001(5) 0.0040(5) -0.0020(5)
C16 0.0371(8) 0.0442(8) 0.0271(7) -0.0030(6) 0.0084(6) 0.0017(6)
C17 0.0411(8) 0.0461(9) 0.0247(7) -0.0021(6) -0.0002(6) 0.0001(7)
C18 0.0191(6) 0.0215(6) 0.0286(6) -0.0043(5) 0.0060(5) 0.0005(5)
C19 0.0228(6) 0.0265(6) 0.0271(6) -0.0036(5) 0.0074(5) 0.0001(5)
C20 0.0301(7) 0.0334(7) 0.0274(7) -0.0073(5) 0.0056(5) -0.0051(6)
C21 0.0335(7) 0.0284(7) 0.0362(7) -0.0077(6) 0.0069(6) -0.0086(6)
C22 0.0283(7) 0.0246(6) 0.0349(7) -0.0009(5) 0.0075(5) -0.0028(5)
C23 0.0206(6) 0.0228(6) 0.0302(6) -0.0025(5) 0.0058(5) 0.0015(5)
C24 0.0319(7) 0.0297(7) 0.0264(6) -0.0033(5) 0.0089(5) -0.0030(5)
C25 0.0348(8) 0.0531(10) 0.0353(8) 0.0009(7) 0.0131(6) -0.0079(7)
C26 0.0379(8) 0.0360(8) 0.0281(7) -0.0009(6) 0.0069(6) 0.0016(6)
C27 0.0282(7) 0.0224(6) 0.0288(6) 0.0008(5) 0.0021(5) 0.0012(5)
C28 0.0366(8) 0.0279(7) 0.0404(8) 0.0028(6) -0.0028(6) 0.0039(6)
C29 0.0386(8) 0.0312(7) 0.0288(7) 0.0026(5) 0.0080(6) 0.0027(6)
C30 0.0325(8) 0.0303(8) 0.0623(10) -0.0005(7) 0.0072(7) 0.0047(6)
C31 0.0381(8) 0.0583(10) 0.0396(8) -0.0191(8) 0.0024(7) 0.0077(7)
C32 0.0213(6) 0.0399(8) 0.0416(8) -0.0064(6) 0.0083(6) 0.0026(6)
C33 0.0288(7) 0.0441(8) 0.0408(8) 0.0005(6) 0.0140(6) -0.0026(6)
C34 0.0326(7) 0.0376(8) 0.0416(8) -0.0061(6) 0.0022(6) -0.0079(6)
C35 0.0348(8) 0.0397(9) 0.0650(11) 0.0217(8) 0.0022(7) -0.0018(7)
C36 0.0209(6) 0.0244(6) 0.0210(6) 0.0017(5) 0.0015(4) 0.0025(5)
C37 0.0229(6) 0.0242(6) 0.0235(6) 0.0010(5) 0.0020(5) 0.0009(5)
C38 0.0266(6) 0.0281(7) 0.0221(6) -0.0011(5) 0.0022(5) 0.0049(5)
C39 0.0221(6) 0.0363(7) 0.0248(6) -0.0016(5) 0.0058(5) 0.0040(5)
C40 0.0209(6) 0.0332(7) 0.0262(6) -0.0007(5) 0.0023(5) -0.0007(5)
C41 0.0234(6) 0.0267(6) 0.0252(6) -0.0036(5) 0.0035(5) 0.0000(5)
C42 0.0334(7) 0.0326(7) 0.0324(7) -0.0063(6) 0.0074(6) 0.0045(6)
C43 0.0261(7) 0.0448(8) 0.0370(8) -0.0092(6) 0.0093(6) -0.0077(6)
C44 0.0191(6) 0.0245(6) 0.0268(6) -0.0005(5) 0.0058(5) -0.0024(5)
C45 0.0220(6) 0.0266(6) 0.0279(6) -0.0022(5) 0.0053(5) 0.0018(5)
C46 0.0233(6) 0.0349(7) 0.0279(7) -0.0009(5) 0.0029(5) 0.0000(5)
C47 0.0278(7) 0.0383(8) 0.0258(6) -0.0079(5) 0.0028(5) -0.0016(6)
C48 0.0238(6) 0.0298(7) 0.0351(7) -0.0084(5) 0.0053(5) -0.0014(5)
C49 0.0197(6) 0.0250(6) 0.0313(7) -0.0022(5) 0.0029(5) -0.0001(5)
C50 0.0340(8) 0.0468(9) 0.0285(7) 0.0000(6) -0.0006(6) 0.0059(6)
C51 0.0333(8) 0.0387(8) 0.0456(8) -0.0176(7) 0.0013(6) 0.0044(6)
C52 0.0225(6) 0.0239(6) 0.0250(6) -0.0027(5) 0.0023(5) -0.0014(5)
C53 0.0224(6) 0.0276(6) 0.0286(6) 0.0010(5) 0.0024(5) -0.0017(5)
C54 0.0288(7) 0.0282(7) 0.0293(7) 0.0021(5) -0.0019(5) -0.0063(5)
C55 0.0314(7) 0.0236(6) 0.0295(7) -0.0002(5) -0.0047(5) 0.0011(5)
C56 0.0261(6) 0.0280(7) 0.0261(6) -0.0058(5) -0.0016(5) 0.0034(5)
C57 0.0243(6) 0.0277(6) 0.0245(6) -0.0007(5) 0.0034(5) 0.0006(5)
C58 0.0327(8) 0.0436(9) 0.0454(9) 0.0170(7) -0.0013(6) -0.0088(6)
C59 0.0313(7) 0.0401(8) 0.0311(7) -0.0029(6) 0.0010(6) 0.0128(6)
C60 0.0193(6) 0.0259(6) 0.0267(6) -0.0013(5) 0.0068(5) 0.0018(5)
C61 0.0249(6) 0.0271(7) 0.0327(7) 0.0017(5) 0.0007(5) 0.0008(5)
C62 0.0252(7) 0.0310(7) 0.0424(8) -0.0030(6) -0.0017(6) -0.0016(5)
C63 0.0275(7) 0.0248(7) 0.0458(8) -0.0027(6) 0.0071(6) -0.0040(5)
C64 0.0254(6) 0.0249(6) 0.0349(7) 0.0006(5) 0.0113(5) 0.0024(5)
C65 0.0217(6) 0.0272(6) 0.0281(6) -0.0007(5) 0.0063(5) 0.0018(5)
C66 0.0477(10) 0.0389(9) 0.0672(12) -0.0026(8) -0.0229(9) -0.0062(8)
C67 0.0364(8) 0.0272(7) 0.0431(8) 0.0052(6) 0.0121(6) 0.0021(6)
B1 0.0194(6) 0.0242(7) 0.0249(7) -0.0006(5) 0.0038(5) 0.0008(5)

loop_
_atom_type_symbol
_atom_type_description
_atom_type_scat_dispersion_real
_atom_type_scat_dispersion_imag
_atom_type_scat_source
C C 0.0181 0.0091 'International Tables Vol C Tables 4.2.6.8 and 6.1.1.4'
H H 0.0000 0.0000 'International Tables Vol C Tables 4.2.6.8 and 6.1.1.4'
Al Al 0.2130 0.2455 'International Tables Vol C Tables 4.2.6.8 and 6.1.1.4'
B B 0.0090 0.0039 'International Tables Vol C Tables 4.2.6.8 and 6.1.1.4'
N N 0.0311 0.0180 'International Tables Vol C Tables 4.2.6.8 and 6.1.1.4'

loop_
_geom_angle_atom_site_label_1
_geom_angle_atom_site_label_2
_geom_angle_atom_site_label_3
_geom_angle
_geom_angle_site_symmetry_1
_geom_angle_site_symmetry_3
_geom_angle_publ_flag
Al2 Al1 H 112.7(6) . . ?
N1 Al1 H 108.3(6) . . ?
N1 Al1 Al2 115.03(4) . . ?
N2 Al1 H 108.8(6) . . ?
N2 Al1 Al2 115.17(4) . . ?
N2 Al1 N1 95.43(5) . . ?
Al1 Al2 HA 128.7(6) . . ?
N3 Al2 Al1 114.74(4) . . ?
N3 Al2 HA 100.6(6) . . ?
N3 Al2 N4 87.42(5) . . ?
N4 Al2 Al1 116.22(4) . . ?
N4 Al2 HA 100.6(6) . . ?
C2 N1 Al1 121.12(8) . . ?
C2 N1 C6 121.05(10) . . ?
C6 N1 Al1 117.09(8) . . ?
C4 N2 Al1 121.85(9) . . ?
C4 N2 C18 118.55(10) . . ?
C18 N2 Al1 118.68(8) . . ?
C30 N3 Al2 112.85(9) . . ?
C30 N3 C32 108.52(11) . . ?
C31 N3 Al2 111.94(9) . . ?
C31 N3 C30 108.16(13) . . ?
C31 N3 C32 111.57(12) . . ?
C32 N3 Al2 103.75(8) . . ?
C33 N4 Al2 105.67(9) . . ?
C34 N4 Al2 110.81(9) . . ?
C34 N4 C33 108.97(11) . . ?
C35 N4 Al2 113.46(9) . . ?
C35 N4 C33 109.17(12) . . ?
C35 N4 C34 108.65(12) . . ?
H1A C1 H1B 109.5 . . ?
H1A C1 H1C 109.5 . . ?
H1B C1 H1C 109.5 . . ?
C2 C1 H1A 109.5 . . ?
C2 C1 H1B 109.5 . . ?
C2 C1 H1C 109.5 . . ?
N1 C2 C1 121.48(11) . . ?
N1 C2 C3 122.39(11) . . ?
C3 C2 C1 116.13(11) . . ?
C2 C3 H3 116.0 . . ?
C4 C3 C2 127.94(12) . . ?
C4 C3 H3 116.0 . . ?
N2 C4 C3 122.87(11) . . ?
N2 C4 C5 120.36(11) . . ?
C3 C4 C5 116.77(11) . . ?
C4 C5 H5A 109.5 . . ?
C4 C5 H5B 109.5 . . ?
C4 C5 H5C 109.5 . . ?
H5A C5 H5B 109.5 . . ?
H5A C5 H5C 109.5 . . ?
H5B C5 H5C 109.5 . . ?
C7 C6 N1 120.38(11) . . ?
C7 C6 C11 121.51(11) . . ?
C11 C6 N1 117.95(11) . . ?
C6 C7 C12 122.50(11) . . ?
C8 C7 C6 117.94(11) . . ?
C8 C7 C12 119.55(11) . . ?
C7 C8 H8 119.3 . . ?
C9 C8 C7 121.41(12) . . ?
C9 C8 H8 119.3 . . ?
C8 C9 H9 120.1 . . ?
C8 C9 C10 119.84(12) . . ?
C10 C9 H9 120.1 . . ?
C9 C10 H10 119.3 . . ?
C9 C10 C11 121.31(12) . . ?
C11 C10 H10 119.3 . . ?
C6 C11 C15 120.46(11) . . ?
C10 C11 C6 117.94(12) . . ?
C10 C11 C15 121.60(11) . . ?
C7 C12 H12 107.9 . . ?
C7 C12 C13 110.97(11) . . ?
C7 C12 C14 111.20(11) . . ?
C13 C12 H12 107.9 . . ?
C14 C12 H12 107.9 . . ?
C14 C12 C13 110.83(11) . . ?
C12 C13 H13A 109.5 . . ?
C12 C13 H13B 109.5 . . ?
C12 C13 H13C 109.5 . . ?
H13A C13 H13B 109.5 . . ?
H13A C13 H13C 109.5 . . ?
H13B C13 H13C 109.5 . . ?
C12 C14 H14A 109.5 . . ?
C12 C14 H14B 109.5 . . ?
C12 C14 H14C 109.5 . . ?
H14A C14 H14B 109.5 . . ?
H14A C14 H14C 109.5 . . ?
H14B C14 H14C 109.5 . . ?
C11 C15 H15 107.4 . . ?
C11 C15 C16 111.66(11) . . ?
C11 C15 C17 113.28(12) . . ?
C16 C15 H15 107.4 . . ?
C17 C15 H15 107.4 . . ?
C17 C15 C16 109.49(12) . . ?
C15 C16 H16A 109.5 . . ?
C15 C16 H16B 109.5 . . ?
C15 C16 H16C 109.5 . . ?
H16A C16 H16B 109.5 . . ?
H16A C16 H16C 109.5 . . ?
H16B C16 H16C 109.5 . . ?
C15 C17 H17A 109.5 . . ?
C15 C17 H17B 109.5 . . ?
C15 C17 H17C 109.5 . . ?
H17A C17 H17B 109.5 . . ?
H17A C17 H17C 109.5 . . ?
H17B C17 H17C 109.5 . . ?
C19 C18 N2 118.65(11) . . ?
C23 C18 N2 119.48(11) . . ?
C23 C18 C19 121.85(11) . . ?
C18 C19 C24 120.99(11) . . ?
C20 C19 C18 117.53(12) . . ?
C20 C19 C24 121.47(12) . . ?
C19 C20 H20 119.2 . . ?
C21 C20 C19 121.53(13) . . ?
C21 C20 H20 119.2 . . ?
C20 C21 H21 120.0 . . ?
C22 C21 C20 120.01(13) . . ?
C22 C21 H21 120.0 . . ?
C21 C22 H22 119.5 . . ?
C21 C22 C23 121.04(13) . . ?
C23 C22 H22 119.5 . . ?
C18 C23 C27 122.08(11) . . ?
C22 C23 C18 118.00(12) . . ?
C22 C23 C27 119.88(12) . . ?
C19 C24 H24 107.0 . . ?
C19 C24 C25 112.33(12) . . ?
C19 C24 C26 113.85(11) . . ?
C25 C24 H24 107.0 . . ?
C26 C24 H24 107.0 . . ?
C26 C24 C25 109.27(12) . . ?
C24 C25 H25A 109.5 . . ?
C24 C25 H25B 109.5 . . ?
C24 C25 H25C 109.5 . . ?
H25A C25 H25B 109.5 . . ?
H25A C25 H25C 109.5 . . ?
H25B C25 H25C 109.5 . . ?
C24 C26 H26A 109.5 . . ?
C24 C26 H26B 109.5 . . ?
C24 C26 H26C 109.5 . . ?
H26A C26 H26B 109.5 . . ?
H26A C26 H26C 109.5 . . ?
H26B C26 H26C 109.5 . . ?
C23 C27 H27 107.8 . . ?
C23 C27 C28 113.21(11) . . ?
C23 C27 C29 110.52(11) . . ?
C28 C27 H27 107.8 . . ?
C29 C27 H27 107.8 . . ?
C29 C27 C28 109.52(11) . . ?
C27 C28 H28A 109.5 . . ?
C27 C28 H28B 109.5 . . ?
C27 C28 H28C 109.5 . . ?
H28A C28 H28B 109.5 . . ?
H28A C28 H28C 109.5 . . ?
H28B C28 H28C 109.5 . . ?
C27 C29 H29A 109.5 . . ?
C27 C29 H29B 109.5 . . ?
C27 C29 H29C 109.5 . . ?
H29A C29 H29B 109.5 . . ?
H29A C29 H29C 109.5 . . ?
H29B C29 H29C 109.5 . . ?
N3 C30 H30A 109.5 . . ?
N3 C30 H30B 109.5 . . ?
N3 C30 H30C 109.5 . . ?
H30A C30 H30B 109.5 . . ?
H30A C30 H30C 109.5 . . ?
H30B C30 H30C 109.5 . . ?
N3 C31 H31A 109.5 . . ?
N3 C31 H31B 109.5 . . ?
N3 C31 H31C 109.5 . . ?
H31A C31 H31B 109.5 . . ?
H31A C31 H31C 109.5 . . ?
H31B C31 H31C 109.5 . . ?
N3 C32 H32A 109.7 . . ?
N3 C32 H32B 109.7 . . ?
N3 C32 C33 109.75(12) . . ?
H32A C32 H32B 108.2 . . ?
C33 C32 H32A 109.7 . . ?
C33 C32 H32B 109.7 . . ?
N4 C33 H33A 109.8 . . ?
N4 C33 H33B 109.8 . . ?
C32 C33 N4 109.18(11) . . ?
C32 C33 H33A 109.8 . . ?
C32 C33 H33B 109.8 . . ?
H33A C33 H33B 108.3 . . ?
N4 C34 H34A 109.5 . . ?
N4 C34 H34B 109.5 . . ?
N4 C34 H34C 109.5 . . ?
H34A C34 H34B 109.5 . . ?
H34A C34 H34C 109.5 . . ?
H34B C34 H34C 109.5 . . ?
N4 C35 H35A 109.5 . . ?
N4 C35 H35B 109.5 . . ?
N4 C35 H35C 109.5 . . ?
H35A C35 H35B 109.5 . . ?
H35A C35 H35C 109.5 . . ?
H35B C35 H35C 109.5 . . ?
C37 C36 C41 115.63(11) . . ?
C37 C36 B1 123.46(11) . . ?
C41 C36 B1 120.64(11) . . ?
C36 C37 H37 118.5 . . ?
C38 C37 C36 122.99(12) . . ?
C38 C37 H37 118.5 . . ?
C37 C38 C42 120.64(12) . . ?
C39 C38 C37 118.87(12) . . ?
C39 C38 C42 120.45(12) . . ?
C38 C39 H39 119.7 . . ?
C38 C39 C40 120.64(12) . . ?
C40 C39 H39 119.7 . . ?
C39 C40 C41 118.67(12) . . ?
C39 C40 C43 120.78(12) . . ?
C41 C40 C43 120.52(12) . . ?
C36 C41 H41 118.4 . . ?
C40 C41 C36 123.17(12) . . ?
C40 C41 H41 118.4 . . ?
C38 C42 H42A 109.5 . . ?
C38 C42 H42B 109.5 . . ?
C38 C42 H42C 109.5 . . ?
H42A C42 H42B 109.5 . . ?
H42A C42 H42C 109.5 . . ?
H42B C42 H42C 109.5 . . ?
C40 C43 H43A 109.5 . . ?
C40 C43 H43B 109.5 . . ?
C40 C43 H43C 109.5 . . ?
H43A C43 H43B 109.5 . . ?
H43A C43 H43C 109.5 . . ?
H43B C43 H43C 109.5 . . ?
C45 C44 B1 121.24(11) . . ?
C49 C44 C45 114.71(12) . . ?
C49 C44 B1 124.04(11) . . ?
C44 C45 H45 118.1 . . ?
C46 C45 C44 123.79(12) . . ?
C46 C45 H45 118.1 . . ?
C45 C46 C47 118.68(12) . . ?
C45 C46 C50 121.17(13) . . ?
C47 C46 C50 120.15(12) . . ?
C46 C47 H47 119.9 . . ?
C48 C47 C46 120.12(12) . . ?
C48 C47 H47 119.9 . . ?
C47 C48 C49 119.32(12) . . ?
C47 C48 C51 120.54(13) . . ?
C49 C48 C51 120.13(13) . . ?
C44 C49 H49 118.3 . . ?
C48 C49 C44 123.31(12) . . ?
C48 C49 H49 118.3 . . ?
C46 C50 H50A 109.5 . . ?
C46 C50 H50B 109.5 . . ?
C46 C50 H50C 109.5 . . ?
H50A C50 H50B 109.5 . . ?
H50A C50 H50C 109.5 . . ?
H50B C50 H50C 109.5 . . ?
C48 C51 H51A 109.5 . . ?
C48 C51 H51B 109.5 . . ?
C48 C51 H51C 109.5 . . ?
H51A C51 H51B 109.5 . . ?
H51A C51 H51C 109.5 . . ?
H51B C51 H51C 109.5 . . ?
C53 C52 C57 115.06(12) . . ?
C53 C52 B1 123.90(11) . . ?
C57 C52 B1 120.97(11) . . ?
C52 C53 H53 118.3 . . ?
C54 C53 C52 123.37(12) . . ?
C54 C53 H53 118.3 . . ?
C53 C54 C58 119.82(13) . . ?
C55 C54 C53 118.71(12) . . ?
C55 C54 C58 121.47(13) . . ?
C54 C55 H55 119.6 . . ?
C54 C55 C56 120.73(12) . . ?
C56 C55 H55 119.6 . . ?
C55 C56 C59 120.56(12) . . ?
C57 C56 C55 118.50(12) . . ?
C57 C56 C59 120.94(13) . . ?
C52 C57 H57 118.2 . . ?
C56 C57 C52 123.57(12) . . ?
C56 C57 H57 118.2 . . ?
C54 C58 H58A 109.5 . . ?
C54 C58 H58B 109.5 . . ?
C54 C58 H58C 109.5 . . ?
H58A C58 H58B 109.5 . . ?
H58A C58 H58C 109.5 . . ?
H58B C58 H58C 109.5 . . ?
C56 C59 H59A 109.5 . . ?
C56 C59 H59B 109.5 . . ?
C56 C59 H59C 109.5 . . ?
H59A C59 H59B 109.5 . . ?
H59A C59 H59C 109.5 . . ?
H59B C59 H59C 109.5 . . ?
C61 C60 C65 115.18(12) . . ?
C61 C60 B1 121.70(11) . . ?
C65 C60 B1 122.34(11) . . ?
C60 C61 H61 118.4 . . ?
C62 C61 C60 123.26(13) . . ?
C62 C61 H61 118.4 . . ?
C61 C62 C66 120.65(14) . . ?
C63 C62 C61 118.74(13) . . ?
C63 C62 C66 120.61(14) . . ?
C62 C63 H63 119.6 . . ?
C62 C63 C64 120.77(13) . . ?
C64 C63 H63 119.6 . . ?
C63 C64 C65 118.71(13) . . ?
C63 C64 C67 120.16(13) . . ?
C65 C64 C67 121.14(13) . . ?
C60 C65 H65 118.4 . . ?
C64 C65 C60 123.29(12) . . ?
C64 C65 H65 118.4 . . ?
C62 C66 H66A 109.5 . . ?
C62 C66 H66B 109.5 . . ?
C62 C66 H66C 109.5 . . ?
H66A C66 H66B 109.5 . . ?
H66A C66 H66C 109.5 . . ?
H66B C66 H66C 109.5 . . ?
C64 C67 H67A 109.5 . . ?
C64 C67 H67B 109.5 . . ?
C64 C67 H67C 109.5 . . ?
H67A C67 H67B 109.5 . . ?
H67A C67 H67C 109.5 . . ?
H67B C67 H67C 109.5 . . ?
C36 B1 C44 109.52(10) . . ?
C36 B1 C52 108.79(10) . . ?
C36 B1 C60 106.49(10) . . ?
C44 B1 C60 111.02(10) . . ?
C52 B1 C44 110.14(10) . . ?
C52 B1 C60 110.78(10) . . ?

loop_
_geom_bond_atom_site_label_1
_geom_bond_atom_site_label_2
_geom_bond_distance
_geom_bond_site_symmetry_2
_geom_bond_publ_flag
Al1 H 1.565(16) . ?
Al1 Al2 2.6117(9) . ?
Al1 N1 1.9126(11) . ?
Al1 N2 1.9069(11) . ?
Al2 HA 1.492(16) . ?
Al2 N3 2.0272(12) . ?
Al2 N4 2.0580(12) . ?
N1 C2 1.3405(16) . ?
N1 C6 1.4420(16) . ?
N2 C4 1.3416(16) . ?
N2 C18 1.4447(16) . ?
N3 C30 1.488(2) . ?
N3 C31 1.4838(19) . ?
N3 C32 1.4952(17) . ?
N4 C33 1.5026(18) . ?
N4 C34 1.4915(19) . ?
N4 C35 1.4825(18) . ?
C1 H1A 0.9800 . ?
C1 H1B 0.9800 . ?
C1 H1C 0.9800 . ?
C1 C2 1.5051(17) . ?
C2 C3 1.3956(18) . ?
C3 H3 0.9500 . ?
C3 C4 1.3936(18) . ?
C4 C5 1.5078(17) . ?
C5 H5A 0.9800 . ?
C5 H5B 0.9800 . ?
C5 H5C 0.9800 . ?
C6 C7 1.4060(17) . ?
C6 C11 1.4120(17) . ?
C7 C8 1.3976(18) . ?
C7 C12 1.5203(17) . ?
C8 H8 0.9500 . ?
C8 C9 1.3816(19) . ?
C9 H9 0.9500 . ?
C9 C10 1.3873(19) . ?
C10 H10 0.9500 . ?
C10 C11 1.3939(18) . ?
C11 C15 1.5255(18) . ?
C12 H12 1.0000 . ?
C12 C13 1.5341(19) . ?
C12 C14 1.532(2) . ?
C13 H13A 0.9800 . ?
C13 H13B 0.9800 . ?
C13 H13C 0.9800 . ?
C14 H14A 0.9800 . ?
C14 H14B 0.9800 . ?
C14 H14C 0.9800 . ?
C15 H15 1.0000 . ?
C15 C16 1.530(2) . ?
C15 C17 1.5276(19) . ?
C16 H16A 0.9800 . ?
C16 H16B 0.9800 . ?
C16 H16C 0.9800 . ?
C17 H17A 0.9800 . ?
C17 H17B 0.9800 . ?
C17 H17C 0.9800 . ?
C18 C19 1.4077(18) . ?
C18 C23 1.4071(18) . ?
C19 C20 1.3952(19) . ?
C19 C24 1.5228(19) . ?
C20 H20 0.9500 . ?
C20 C21 1.386(2) . ?
C21 H21 0.9500 . ?
C21 C22 1.382(2) . ?
C22 H22 0.9500 . ?
C22 C23 1.3979(18) . ?
C23 C27 1.5195(18) . ?
C24 H24 1.0000 . ?
C24 C25 1.5317(19) . ?
C24 C26 1.528(2) . ?
C25 H25A 0.9800 . ?
C25 H25B 0.9800 . ?
C25 H25C 0.9800 . ?
C26 H26A 0.9800 . ?
C26 H26B 0.9800 . ?
C26 H26C 0.9800 . ?
C27 H27 1.0000 . ?
C27 C28 1.5317(18) . ?
C27 C29 1.5295(19) . ?
C28 H28A 0.9800 . ?
C28 H28B 0.9800 . ?
C28 H28C 0.9800 . ?
C29 H29A 0.9800 . ?
C29 H29B 0.9800 . ?
C29 H29C 0.9800 . ?
C30 H30A 0.9800 . ?
C30 H30B 0.9800 . ?
C30 H30C 0.9800 . ?
C31 H31A 0.9800 . ?
C31 H31B 0.9800 . ?
C31 H31C 0.9800 . ?
C32 H32A 0.9900 . ?
C32 H32B 0.9900 . ?
C32 C33 1.501(2) . ?
C33 H33A 0.9900 . ?
C33 H33B 0.9900 . ?
C34 H34A 0.9800 . ?
C34 H34B 0.9800 . ?
C34 H34C 0.9800 . ?
C35 H35A 0.9800 . ?
C35 H35B 0.9800 . ?
C35 H35C 0.9800 . ?
C36 C37 1.4023(18) . ?
C36 C41 1.4027(18) . ?
C36 B1 1.6457(18) . ?
C37 H37 0.9500 . ?
C37 C38 1.3957(18) . ?
C38 C39 1.3901(19) . ?
C38 C42 1.5051(18) . ?
C39 H39 0.9500 . ?
C39 C40 1.3930(19) . ?
C40 C41 1.3943(18) . ?
C40 C43 1.5052(19) . ?
C41 H41 0.9500 . ?
C42 H42A 0.9800 . ?
C42 H42B 0.9800 . ?
C42 H42C 0.9800 . ?
C43 H43A 0.9800 . ?
C43 H43B 0.9800 . ?
C43 H43C 0.9800 . ?
C44 C45 1.4079(18) . ?
C44 C49 1.4053(18) . ?
C44 B1 1.6510(19) . ?
C45 H45 0.9500 . ?
C45 C46 1.3920(19) . ?
C46 C47 1.397(2) . ?
C46 C50 1.5141(19) . ?
C47 H47 0.9500 . ?
C47 C48 1.389(2) . ?
C48 C49 1.3939(19) . ?
C48 C51 1.5138(19) . ?
C49 H49 0.9500 . ?
C50 H50A 0.9800 . ?
C50 H50B 0.9800 . ?
C50 H50C 0.9800 . ?
C51 H51A 0.9800 . ?
C51 H51B 0.9800 . ?
C51 H51C 0.9800 . ?
C52 C53 1.4012(18) . ?
C52 C57 1.4105(18) . ?
C52 B1 1.6484(19) . ?
C53 H53 0.9500 . ?
C53 C54 1.3995(19) . ?
C54 C55 1.387(2) . ?
C54 C58 1.513(2) . ?
C55 H55 0.9500 . ?
C55 C56 1.400(2) . ?
C56 C57 1.3884(18) . ?
C56 C59 1.5072(19) . ?
C57 H57 0.9500 . ?
C58 H58A 0.9800 . ?
C58 H58B 0.9800 . ?
C58 H58C 0.9800 . ?
C59 H59A 0.9800 . ?
C59 H59B 0.9800 . ?
C59 H59C 0.9800 . ?
C60 C61 1.4007(19) . ?
C60 C65 1.4076(18) . ?
C60 B1 1.6517(19) . ?
C61 H61 0.9500 . ?
C61 C62 1.3977(19) . ?
C62 C63 1.388(2) . ?
C62 C66 1.510(2) . ?
C63 H63 0.9500 . ?
C63 C64 1.389(2) . ?
C64 C65 1.3933(19) . ?
C64 C67 1.5096(19) . ?
C65 H65 0.9500 . ?
C66 H66A 0.9800 . ?
C66 H66B 0.9800 . ?
C66 H66C 0.9800 . ?
C67 H67A 0.9800 . ?
C67 H67B 0.9800 . ?
C67 H67C 0.9800 . ?

loop_
_geom_torsion_atom_site_label_1
_geom_torsion_atom_site_label_2
_geom_torsion_atom_site_label_3
_geom_torsion_atom_site_label_4
_geom_torsion
_geom_torsion_site_symmetry_1
_geom_torsion_site_symmetry_2
_geom_torsion_site_symmetry_3
_geom_torsion_site_symmetry_4
_geom_torsion_publ_flag
Al1 N1 C2 C1 160.31(9) . . . . ?
Al1 N1 C2 C3 -19.87(16) . . . . ?
Al1 N1 C6 C7 -85.46(13) . . . . ?
Al1 N1 C6 C11 89.97(12) . . . . ?
Al1 N2 C4 C3 10.75(17) . . . . ?
Al1 N2 C4 C5 -168.81(10) . . . . ?
Al1 N2 C18 C19 -89.54(12) . . . . ?
Al1 N2 C18 C23 89.05(12) . . . . ?
Al2 N3 C32 C33 -45.75(13) . . . . ?
Al2 N4 C33 C32 -33.95(13) . . . . ?
N1 C2 C3 C4 -4.8(2) . . . . ?
N1 C6 C7 C8 172.98(11) . . . . ?
N1 C6 C7 C12 -7.84(18) . . . . ?
N1 C6 C11 C10 -174.51(11) . . . . ?
N1 C6 C11 C15 5.82(17) . . . . ?
N2 C18 C19 C20 -179.21(11) . . . . ?
N2 C18 C19 C24 0.05(17) . . . . ?
N2 C18 C23 C22 179.53(11) . . . . ?
N2 C18 C23 C27 -2.75(17) . . . . ?
N3 C32 C33 N4 55.26(15) . . . . ?
C1 C2 C3 C4 175.03(13) . . . . ?
C2 N1 C6 C7 84.79(15) . . . . ?
C2 N1 C6 C11 -99.78(14) . . . . ?
C2 C3 C4 N2 10.0(2) . . . . ?
C2 C3 C4 C5 -170.47(13) . . . . ?
C4 N2 C18 C19 101.25(14) . . . . ?
C4 N2 C18 C23 -80.16(15) . . . . ?
C6 N1 C2 C1 -9.54(17) . . . . ?
C6 N1 C2 C3 170.28(11) . . . . ?
C6 C7 C8 C9 1.59(19) . . . . ?
C6 C7 C12 C13 -120.90(13) . . . . ?
C6 C7 C12 C14 115.24(13) . . . . ?
C6 C11 C15 C16 80.73(15) . . . . ?
C6 C11 C15 C17 -155.09(12) . . . . ?
C7 C6 C11 C10 0.87(18) . . . . ?
C7 C6 C11 C15 -178.80(11) . . . . ?
C7 C8 C9 C10 0.5(2) . . . . ?
C8 C7 C12 C13 58.27(16) . . . . ?
C8 C7 C12 C14 -65.60(15) . . . . ?
C8 C9 C10 C11 -2.0(2) . . . . ?
C9 C10 C11 C6 1.31(19) . . . . ?
C9 C10 C11 C15 -179.03(12) . . . . ?
C10 C11 C15 C16 -98.92(15) . . . . ?
C10 C11 C15 C17 25.25(18) . . . . ?
C11 C6 C7 C8 -2.28(18) . . . . ?
C11 C6 C7 C12 176.90(12) . . . . ?
C12 C7 C8 C9 -177.61(12) . . . . ?
C18 N2 C4 C3 179.61(12) . . . . ?
C18 N2 C4 C5 0.05(18) . . . . ?
C18 C19 C20 C21 -1.1(2) . . . . ?
C18 C19 C24 C25 -80.81(15) . . . . ?
C18 C19 C24 C26 154.32(12) . . . . ?
C18 C23 C27 C28 129.22(13) . . . . ?
C18 C23 C27 C29 -107.51(14) . . . . ?
C19 C18 C23 C22 -1.93(18) . . . . ?
C19 C18 C23 C27 175.79(11) . . . . ?
C19 C20 C21 C22 -0.2(2) . . . . ?
C20 C19 C24 C25 98.42(15) . . . . ?
C20 C19 C24 C26 -26.45(18) . . . . ?
C20 C21 C22 C23 0.5(2) . . . . ?
C21 C22 C23 C18 0.50(19) . . . . ?
C21 C22 C23 C27 -177.27(12) . . . . ?
C22 C23 C27 C28 -53.10(16) . . . . ?
C22 C23 C27 C29 70.17(15) . . . . ?
C23 C18 C19 C20 2.24(18) . . . . ?
C23 C18 C19 C24 -178.51(12) . . . . ?
C24 C19 C20 C21 179.60(13) . . . . ?
C30 N3 C32 C33 -165.99(12) . . . . ?
C31 N3 C32 C33 74.94(15) . . . . ?
C34 N4 C33 C32 85.17(14) . . . . ?
C35 N4 C33 C32 -156.31(13) . . . . ?
C36 C37 C38 C39 0.42(19) . . . . ?
C36 C37 C38 C42 178.09(12) . . . . ?
C37 C36 C41 C40 -1.89(18) . . . . ?
C37 C36 B1 C44 -139.50(12) . . . . ?
C37 C36 B1 C52 100.07(13) . . . . ?
C37 C36 B1 C60 -19.37(16) . . . . ?
C37 C38 C39 C40 -0.25(19) . . . . ?
C38 C39 C40 C41 -0.96(19) . . . . ?
C38 C39 C40 C43 177.17(13) . . . . ?
C39 C40 C41 C36 2.1(2) . . . . ?
C41 C36 C37 C38 0.60(18) . . . . ?
C41 C36 B1 C44 46.76(15) . . . . ?
C41 C36 B1 C52 -73.67(14) . . . . ?
C41 C36 B1 C60 166.89(11) . . . . ?
C42 C38 C39 C40 -177.92(12) . . . . ?
C43 C40 C41 C36 -176.03(12) . . . . ?
C44 C45 C46 C47 0.9(2) . . . . ?
C44 C45 C46 C50 -179.74(13) . . . . ?
C45 C44 C49 C48 2.22(19) . . . . ?
C45 C44 B1 C36 45.54(15) . . . . ?
C45 C44 B1 C52 165.14(11) . . . . ?
C45 C44 B1 C60 -71.78(14) . . . . ?
C45 C46 C47 C48 1.6(2) . . . . ?
C46 C47 C48 C49 -2.0(2) . . . . ?
C46 C47 C48 C51 177.28(13) . . . . ?
C47 C48 C49 C44 0.1(2) . . . . ?
C49 C44 C45 C46 -2.71(19) . . . . ?
C49 C44 B1 C36 -136.05(12) . . . . ?
C49 C44 B1 C52 -16.44(16) . . . . ?
C49 C44 B1 C60 106.63(14) . . . . ?
C50 C46 C47 C48 -177.78(13) . . . . ?
C51 C48 C49 C44 -179.27(13) . . . . ?
C52 C53 C54 C55 0.0(2) . . . . ?
C52 C53 C54 C58 179.20(13) . . . . ?
C53 C52 C57 C56 2.54(19) . . . . ?
C53 C52 B1 C36 13.63(16) . . . . ?
C53 C52 B1 C44 -106.41(14) . . . . ?
C53 C52 B1 C60 130.36(12) . . . . ?
C53 C54 C55 C56 1.90(19) . . . . ?
C54 C55 C56 C57 -1.48(19) . . . . ?
C54 C55 C56 C59 178.00(12) . . . . ?
C55 C56 C57 C52 -0.84(19) . . . . ?
C57 C52 C53 C54 -2.09(19) . . . . ?
C57 C52 B1 C36 -169.59(11) . . . . ?
C57 C52 B1 C44 70.36(14) . . . . ?
C57 C52 B1 C60 -52.86(15) . . . . ?
C58 C54 C55 C56 -177.31(13) . . . . ?
C59 C56 C57 C52 179.67(12) . . . . ?
C60 C61 C62 C63 -0.2(2) . . . . ?
C60 C61 C62 C66 179.92(15) . . . . ?
C61 C60 C65 C64 -2.49(18) . . . . ?
C61 C60 B1 C36 91.53(14) . . . . ?
C61 C60 B1 C44 -149.33(12) . . . . ?
C61 C60 B1 C52 -26.61(16) . . . . ?
C61 C62 C63 C64 -1.4(2) . . . . ?
C62 C63 C64 C65 1.0(2) . . . . ?
C62 C63 C64 C67 -178.48(13) . . . . ?
C63 C64 C65 C60 1.05(19) . . . . ?
C65 C60 C61 C62 2.0(2) . . . . ?
C65 C60 B1 C36 -77.90(14) . . . . ?
C65 C60 B1 C44 41.25(16) . . . . ?
C65 C60 B1 C52 163.96(11) . . . . ?
C66 C62 C63 C64 178.48(15) . . . . ?
C67 C64 C65 C60 -179.46(12) . . . . ?
B1 C36 C37 C38 -173.42(11) . . . . ?
B1 C36 C41 C40 172.32(12) . . . . ?
B1 C44 C45 C46 175.84(12) . . . . ?
B1 C44 C49 C48 -176.29(12) . . . . ?
B1 C52 C53 C54 174.85(12) . . . . ?
B1 C52 C57 C56 -174.51(12) . . . . ?
B1 C60 C61 C62 -168.11(13) . . . . ?
B1 C60 C65 C64 167.58(12) . . . . ?
